data_7117516
loop_
_publ_author_name
'Masaki Yamamura'
'Kimiya Sukegawa'
'Tatsuya Nabeshima'

_publ_section_title
;
 Tuning the depth of bowl-shaped phosphine hosts: capsule and pseudo-cage
 architectures in host-guest complexes with C60 fullerene
;
_journal_name_full Chem.Commun.
_journal_page_first 12080
_journal_paper_doi 10.1039/C5cc04194E
_journal_volume 51
_journal_year 2015
_chemical_formula_sum 'C42 H21 O3 P S'
_chemical_formula_weight 636.62
_chemical_name_systematic
;
 ?
;
_space_group_crystal_system monoclinic
_space_group_IT_number 4
_space_group_name_Hall 'P 2yb'
_space_group_name_H-M_alt 'P 1 21 1'
_symmetry_space_group_name_Hall 'P 2yb'
_symmetry_space_group_name_H-M 'P 1 21 1'
_atom_sites_solution_hydrogens geom
_audit_creation_method SHELXL-2014
_audit_update_record
;
2015-04-21 deposited with the CCDC.
2015-06-16 downloaded from the CCDC.
;
_cell_angle_alpha 90
_cell_angle_beta 100.936(3)
_cell_angle_gamma 90
_cell_formula_units_Z 4
_cell_length_a 10.913(3)
_cell_length_b 16.970(4)
_cell_length_c 17.246(4)
_cell_measurement_reflns_used 4461
_cell_measurement_temperature 120(2)
_cell_measurement_theta_max 27.20
_cell_measurement_theta_min 2.25
_cell_volume 3135.8(13)
_computing_cell_refinement 'Bruker SAINT'
_computing_data_collection 'Bruker APEX2'
_computing_data_reduction 'Bruker SAINT'
_computing_molecular_graphics 'Bruker SHELXTL'
_computing_publication_material 'Bruker SHELXTL'
_computing_structure_refinement 'SHELXL-97 (Sheldrick, 2008)'
_computing_structure_solution 'SHELXS-97 (Sheldrick, 2008)'
_diffrn_ambient_temperature 120(2)
_diffrn_measured_fraction_theta_full 1.000
_diffrn_measured_fraction_theta_max 0.987
_diffrn_measurement_device_type 'Bruker APEX-II CCD'
_diffrn_measurement_method '\f and \w scans'
_diffrn_radiation_monochromator graphite
_diffrn_radiation_source 'fine-focus sealed tube'
_diffrn_radiation_type MoK\a
_diffrn_radiation_wavelength 0.71073
_diffrn_reflns_av_R_equivalents 0.0426
_diffrn_reflns_av_unetI/netI 0.0557
_diffrn_reflns_laue_measured_fraction_full 1.000
_diffrn_reflns_laue_measured_fraction_max 0.987
_diffrn_reflns_limit_h_max 14
_diffrn_reflns_limit_h_min -14
_diffrn_reflns_limit_k_max 21
_diffrn_reflns_limit_k_min -22
_diffrn_reflns_limit_l_max 22
_diffrn_reflns_limit_l_min -22
_diffrn_reflns_number 34659
_diffrn_reflns_point_group_measured_fraction_full 0.998
_diffrn_reflns_point_group_measured_fraction_max 0.970
_diffrn_reflns_theta_full 25.242
_diffrn_reflns_theta_max 27.614
_diffrn_reflns_theta_min 1.203
_exptl_absorpt_coefficient_mu 0.196
_exptl_absorpt_correction_type empirical
_exptl_crystal_colour colorless
_exptl_crystal_density_diffrn 1.348
_exptl_crystal_density_meas ?
_exptl_crystal_description block
_exptl_crystal_F_000 1312
_exptl_crystal_size_max 0.200
_exptl_crystal_size_mid 0.100
_exptl_crystal_size_min 0.050
_refine_diff_density_max 0.321
_refine_diff_density_min -0.281
_refine_diff_density_rms 0.044
_refine_ls_abs_structure_details
;
 Flack x determined using 4844 quotients [(I+)-(I-)]/[(I+)+(I-)]
 (Parsons, Flack and Wagner, Acta Cryst. B69 (2013) 249-259).
;
_refine_ls_abs_structure_Flack -0.04(6)
_refine_ls_extinction_coef .
_refine_ls_extinction_method none
_refine_ls_goodness_of_fit_ref 1.032
_refine_ls_hydrogen_treatment constr
_refine_ls_matrix_type full
_refine_ls_number_parameters 847
_refine_ls_number_reflns 14143
_refine_ls_number_restraints 1
_refine_ls_restrained_S_all 1.032
_refine_ls_R_factor_all 0.0650
_refine_ls_R_factor_gt 0.0501
_refine_ls_shift/su_max 0.000
_refine_ls_shift/su_mean 0.000
_refine_ls_structure_factor_coef Fsqd
_refine_ls_weighting_details 'w=1/[\s^2^(Fo^2^)+(0.0300P)^2^+2.0000P] where P=(Fo^2^+2Fc^2^)/3'
_refine_ls_weighting_scheme calc
_refine_ls_wR_factor_gt 0.1017
_refine_ls_wR_factor_ref 0.1086
_reflns_Friedel_coverage 0.901
_reflns_friedel_fraction_full 0.997
_reflns_friedel_fraction_max 0.952
_reflns_number_gt 11709
_reflns_number_total 14143
_reflns_threshold_expression 'I > 2\s(I)'
_cod_data_source_file c5cc04194e2-e4.cif
_cod_data_source_block ChiralSP_0m
_cod_depositor_comments
;
The following automatic conversions were performed:

'_exptl_crystal_density_meas' value 'not measured' was changed to '?'
- the value is perceived as not measured.

Automatic conversion script
Id: cif_fix_values 3392 2015-05-12 13:50:21Z andrius 
;
_cod_database_code 7117516
_shelx_space_group_comment
;
The symmetry employed for this shelxl refinement is uniquely defined
by the following loop, which should always be used as a source of
symmetry information in preference to the above space-group names.
They are only intended as comments.
;
_shelx_estimated_absorpt_t_min 0.962
_shelx_estimated_absorpt_t_max 0.990
_shelxl_version_number 2014-3

loop_
_space_group_symop_operation_xyz
'x, y, z'
'-x, y+1/2, -z'

loop_
_atom_site_label
_atom_site_type_symbol
_atom_site_fract_x
_atom_site_fract_y
_atom_site_fract_z
_atom_site_U_iso_or_equiv
_atom_site_adp_type
_atom_site_occupancy
_atom_site_site_symmetry_order
_atom_site_calc_flag
_atom_site_refinement_flags_posn
_atom_site_refinement_flags_adp
_atom_site_refinement_flags_occupancy
_atom_site_disorder_assembly
_atom_site_disorder_group
S1 S -0.42191(11) 0.43912(9) 0.62522(7) 0.0485(3) Uani 1 1 d . . . . .
S2 S 0.44214(9) 1.00791(6) 0.87635(6) 0.0319(2) Uani 1 1 d . . . . .
P1 P -0.26377(10) 0.43718(7) 0.59090(6) 0.0318(2) Uani 1 1 d . . . . .
P2 P 0.29123(9) 0.99401(6) 0.91791(6) 0.0238(2) Uani 1 1 d . . . . .
O1 O -0.2276(3) 0.58633(19) 0.50580(16) 0.0364(7) Uani 1 1 d . . . . .
O2 O -0.2587(3) 0.30386(19) 0.48060(17) 0.0376(7) Uani 1 1 d . . . . .
O3 O -0.0408(3) 0.42080(18) 0.72225(16) 0.0355(7) Uani 1 1 d . . . . .
O4 O 0.3207(3) 1.05410(15) 1.08331(16) 0.0291(6) Uani 1 1 d . . . . .
O5 O 0.0813(2) 1.08305(17) 0.81983(16) 0.0292(6) Uani 1 1 d . . . . .
O6 O 0.2115(3) 0.82537(15) 0.91941(16) 0.0293(6) Uani 1 1 d . . . . .
C1 C 0.4693(4) 0.2873(4) 1.0147(3) 0.0522(14) Uani 1 1 d . . . . .
H1 H 0.5238 0.2848 1.0646 0.063 Uiso 1 1 calc R U . . .
C2 C 0.4665(4) 0.2263(3) 0.9615(3) 0.0456(12) Uani 1 1 d . . . . .
H2 H 0.5200 0.1822 0.9748 0.055 Uiso 1 1 calc R U . . .
C3 C 0.3863(4) 0.2288(3) 0.8890(3) 0.0388(10) Uani 1 1 d . . . . .
H3 H 0.3860 0.1873 0.8520 0.047 Uiso 1 1 calc R U . . .
C4 C 0.3059(4) 0.2932(3) 0.8708(3) 0.0328(9) Uani 1 1 d . . . . .
C5 C 0.2089(4) 0.2925(3) 0.8017(3) 0.0354(10) Uani 1 1 d . . . . .
C6 C 0.1194(4) 0.2902(3) 0.7494(3) 0.0368(10) Uani 1 1 d . . . . .
C7 C 0.0122(4) 0.2895(3) 0.6878(2) 0.0357(10) Uani 1 1 d . . . . .
C8 C -0.0668(4) 0.3550(3) 0.6730(2) 0.0325(9) Uani 1 1 d . . . . .
C9 C -0.1656(4) 0.3546(3) 0.6095(2) 0.0317(9) Uani 1 1 d . . . . .
C10 C -0.1512(4) 0.5101(3) 0.6235(2) 0.0298(9) Uani 1 1 d . . . . .
C11 C -0.1521(4) 0.5789(3) 0.5803(2) 0.0312(9) Uani 1 1 d . . . . .
C12 C -0.0752(4) 0.6421(3) 0.6108(2) 0.0330(9) Uani 1 1 d . . . . .
C13 C -0.0831(4) 0.7166(3) 0.5726(3) 0.0355(10) Uani 1 1 d . . . . .
C14 C -0.0940(4) 0.7809(3) 0.5424(3) 0.0352(10) Uani 1 1 d . . . . .
C15 C -0.1127(4) 0.8568(3) 0.5069(3) 0.0335(9) Uani 1 1 d . . . . .
C16 C -0.0557(4) 0.9236(3) 0.5453(3) 0.0378(10) Uani 1 1 d . . . . .
H16 H -0.0003 0.9182 0.5946 0.045 Uiso 1 1 calc R U . . .
C17 C -0.0794(4) 0.9971(3) 0.5120(3) 0.0447(11) Uani 1 1 d . . . . .
H17 H -0.0410 1.0423 0.5387 0.054 Uiso 1 1 calc R U . . .
C18 C -0.1581(4) 1.0054(3) 0.4403(3) 0.0456(12) Uani 1 1 d . . . . .
H18 H -0.1744 1.0564 0.4180 0.055 Uiso 1 1 calc R U . . .
C19 C -0.2506(4) 0.5195(3) 0.4582(2) 0.0345(10) Uani 1 1 d . . . . .
C20 C -0.2591(4) 0.5273(3) 0.3767(3) 0.0399(11) Uani 1 1 d . . . . .
H20 H -0.2545 0.5775 0.3531 0.048 Uiso 1 1 calc R U . . .
C21 C -0.2745(4) 0.4588(3) 0.3316(3) 0.0410(11) Uani 1 1 d . . . . .
H21 H -0.2854 0.4640 0.2759 0.049 Uiso 1 1 calc R U . . .
C22 C -0.2750(4) 0.3829(3) 0.3629(2) 0.0375(10) Uani 1 1 d . . . . .
C23 C -0.2659(4) 0.3777(3) 0.4453(2) 0.0346(10) Uani 1 1 d . . . . .
C24 C -0.1780(4) 0.2950(3) 0.5533(2) 0.0351(10) Uani 1 1 d . . . . .
C25 C -0.2640(3) 0.4456(3) 0.4891(2) 0.0319(9) Uani 1 1 d . . . . .
C26 C -0.0572(4) 0.4957(3) 0.6887(2) 0.0314(9) Uani 1 1 d . . . . .
C27 C 0.3930(4) 0.3516(3) 0.9955(3) 0.0468(12) Uani 1 1 d . . . . .
H27 H 0.3972 0.3942 1.0316 0.056 Uiso 1 1 calc R U . . .
C28 C 0.3108(4) 0.3549(3) 0.9248(3) 0.0391(10) Uani 1 1 d . . . . .
H28 H 0.2573 0.3992 0.9125 0.047 Uiso 1 1 calc R U . . .
C29 C -0.0146(4) 0.2256(3) 0.6356(3) 0.0392(10) Uani 1 1 d . . . . .
H29 H 0.0326 0.1786 0.6472 0.047 Uiso 1 1 calc R U . . .
C30 C -0.1068(4) 0.2277(3) 0.5680(3) 0.0379(10) Uani 1 1 d . . . . .
H30 H -0.1204 0.1840 0.5329 0.045 Uiso 1 1 calc R U . . .
C31 C 0.0236(4) 0.5556(3) 0.7193(2) 0.0353(10) Uani 1 1 d . . . . .
H31 H 0.0866 0.5471 0.7647 0.042 Uiso 1 1 calc R U . . .
C32 C 0.0103(4) 0.6284(3) 0.6821(2) 0.0339(10) Uani 1 1 d . . . . .
H32 H 0.0608 0.6709 0.7055 0.041 Uiso 1 1 calc R U . . .
C33 C -0.2900(4) 0.3131(3) 0.3156(3) 0.0403(11) Uani 1 1 d . . . . .
C34 C -0.3091(4) 0.2533(3) 0.2786(3) 0.0387(11) Uani 1 1 d . . . . .
C35 C -0.3380(4) 0.1794(3) 0.2395(2) 0.0333(9) Uani 1 1 d . . . . .
C36 C -0.3135(4) 0.1655(3) 0.1645(2) 0.0321(9) Uani 1 1 d . . . . .
H36 H -0.2774 0.2057 0.1377 0.038 Uiso 1 1 calc R U . . .
C37 C -0.3421(4) 0.0928(3) 0.1288(3) 0.0345(10) Uani 1 1 d . . . . .
H37 H -0.3243 0.0833 0.0778 0.041 Uiso 1 1 calc R U . . .
C38 C -0.3958(4) 0.0346(3) 0.1662(3) 0.0401(11) Uani 1 1 d . . . . .
H38 H -0.4151 -0.0150 0.1413 0.048 Uiso 1 1 calc R U . . .
C39 C -0.4216(5) 0.0484(3) 0.2402(3) 0.0529(14) Uani 1 1 d . . . . .
H39 H -0.4599 0.0083 0.2659 0.063 Uiso 1 1 calc R U . . .
C40 C -0.3926(4) 0.1193(4) 0.2771(3) 0.0502(14) Uani 1 1 d . . . . .
H40 H -0.4097 0.1278 0.3285 0.060 Uiso 1 1 calc R U . . .
C41 C -0.1923(4) 0.8664(3) 0.4331(3) 0.0421(11) Uani 1 1 d . . . . .
H41 H -0.2314 0.8218 0.4056 0.051 Uiso 1 1 calc R U . . .
C42 C -0.2133(4) 0.9407(4) 0.4008(3) 0.0493(12) Uani 1 1 d . . . . .
H42 H -0.2664 0.9471 0.3508 0.059 Uiso 1 1 calc R U . . .
C43 C 0.0384(4) 0.4369(3) 0.9801(3) 0.0378(10) Uani 1 1 d . . . . .
H43 H 0.0018 0.3867 0.9668 0.045 Uiso 1 1 calc R U . . .
C44 C 0.1173(4) 0.4475(3) 1.0520(3) 0.0363(10) Uani 1 1 d . . . . .
H44 H 0.1357 0.4045 1.0876 0.044 Uiso 1 1 calc R U . . .
C45 C 0.1697(4) 0.5211(3) 1.0723(3) 0.0335(9) Uani 1 1 d . . . . .
H45 H 0.2242 0.5286 1.1217 0.040 Uiso 1 1 calc R U . . .
C46 C 0.1418(4) 0.5839(2) 1.0199(2) 0.0297(9) Uani 1 1 d . . . . .
C47 C 0.1899(4) 0.6622(2) 1.0388(2) 0.0298(9) Uani 1 1 d . . . . .
C48 C 0.2216(4) 0.7289(3) 1.0509(2) 0.0302(9) Uani 1 1 d . . . . .
C49 C 0.2553(4) 0.8104(2) 1.0601(2) 0.0267(8) Uani 1 1 d . . . . .
C50 C 0.2535(3) 0.8576(2) 0.9937(2) 0.0246(8) Uani 1 1 d . . . . .
C51 C 0.2904(3) 0.9360(2) 1.0027(2) 0.0249(8) Uani 1 1 d . . . . .
C52 C 0.1596(3) 0.9520(2) 0.8576(2) 0.0251(8) Uani 1 1 d . . . . .
C53 C 0.0716(3) 1.0014(2) 0.8131(2) 0.0263(8) Uani 1 1 d . . . . .
C54 C -0.0304(4) 0.9693(3) 0.7617(2) 0.0304(9) Uani 1 1 d . . . . .
C55 C -0.1253(4) 1.0192(3) 0.7193(2) 0.0331(9) Uani 1 1 d . . . . .
C56 C -0.2084(4) 1.0612(3) 0.6884(3) 0.0377(10) Uani 1 1 d . . . . .
C57 C -0.3129(4) 1.1102(3) 0.6549(3) 0.0403(11) Uani 1 1 d . . . . .
C58 C -0.3727(4) 1.1002(3) 0.5768(3) 0.0454(12) Uani 1 1 d . . . . .
H58 H -0.3442 1.0617 0.5443 0.054 Uiso 1 1 calc R U . . .
C59 C -0.4750(5) 1.1473(4) 0.5472(3) 0.0602(16) Uani 1 1 d . . . . .
H59 H -0.5157 1.1415 0.4937 0.072 Uiso 1 1 calc R U . . .
C60 C -0.5178(7) 1.2018(4) 0.5938(4) 0.080(2) Uani 1 1 d . . . . .
H60 H -0.5883 1.2334 0.5731 0.096 Uiso 1 1 calc R U . . .
C61 C 0.4141(5) 1.3816(4) 1.3852(4) 0.0644(18) Uani 1 1 d . . . . .
H61 H 0.4401 1.4139 1.4303 0.077 Uiso 1 1 calc R U . . .
C62 C 0.3784(6) 1.3072(5) 1.3943(3) 0.0667(18) Uani 1 1 d . . . . .
H62 H 0.3802 1.2876 1.4461 0.080 Uiso 1 1 calc R U . . .
C63 C 0.3384(5) 1.2570(3) 1.3291(3) 0.0484(13) Uani 1 1 d . . . . .
H63 H 0.3142 1.2042 1.3364 0.058 Uiso 1 1 calc R U . . .
C64 C 0.3354(4) 1.2876(3) 1.2535(3) 0.0337(9) Uani 1 1 d . . . . .
C65 C 0.2894(4) 1.2418(3) 1.1844(3) 0.0330(9) Uani 1 1 d . . . . .
C66 C 0.2497(4) 1.2077(2) 1.1243(3) 0.0326(9) Uani 1 1 d . . . . .
C67 C 0.2075(4) 1.1738(2) 1.0476(2) 0.0295(9) Uani 1 1 d . . . . .
C68 C 0.2493(3) 1.1014(2) 1.0263(2) 0.0259(8) Uani 1 1 d . . . . .
C69 C 0.3093(3) 0.9728(2) 1.0760(2) 0.0258(8) Uani 1 1 d . . . . .
C70 C 0.1262(4) 1.1150(2) 0.8944(2) 0.0260(8) Uani 1 1 d . . . . .
C71 C 0.2173(3) 1.0768(2) 0.9481(2) 0.0250(8) Uani 1 1 d . . . . .
C72 C 0.0782(4) 1.1857(2) 0.9152(2) 0.0295(9) Uani 1 1 d . . . . .
H72 H 0.0161 1.2132 0.8793 0.035 Uiso 1 1 calc R U . . .
C73 C 0.1233(4) 1.2148(2) 0.9898(3) 0.0311(9) Uani 1 1 d . . . . .
H73 H 0.0959 1.2654 1.0028 0.037 Uiso 1 1 calc R U . . .
C74 C -0.4588(7) 1.2106(4) 0.6702(4) 0.092(2) Uani 1 1 d . . . . .
H74 H -0.4894 1.2484 0.7025 0.110 Uiso 1 1 calc R U . . .
C75 C -0.3558(6) 1.1662(3) 0.7019(4) 0.0659(16) Uani 1 1 d . . . . .
H75 H -0.3149 1.1738 0.7551 0.079 Uiso 1 1 calc R U . . .
C76 C -0.0402(4) 0.8868(3) 0.7601(2) 0.0328(10) Uani 1 1 d . . . . .
H76 H -0.1047 0.8636 0.7223 0.039 Uiso 1 1 calc R U . . .
C77 C 0.0380(4) 0.8377(3) 0.8102(2) 0.0320(9) Uani 1 1 d . . . . .
H77 H 0.0249 0.7823 0.8094 0.038 Uiso 1 1 calc R U . . .
C78 C 0.1372(4) 0.8719(2) 0.8623(2) 0.0281(9) Uani 1 1 d . . . . .
C79 C 0.0123(4) 0.4984(3) 0.9276(3) 0.0347(9) Uani 1 1 d . . . . .
H79 H -0.0407 0.4903 0.8778 0.042 Uiso 1 1 calc R U . . .
C80 C 0.0630(4) 0.5716(3) 0.9470(3) 0.0320(9) Uani 1 1 d . . . . .
H80 H 0.0443 0.6140 0.9107 0.038 Uiso 1 1 calc R U . . .
C81 C 0.2883(4) 0.8470(2) 1.1343(2) 0.0314(9) Uani 1 1 d . . . . .
H81 H 0.2952 0.8154 1.1804 0.038 Uiso 1 1 calc R U . . .
C82 C 0.3114(4) 0.9275(3) 1.1432(2) 0.0314(9) Uani 1 1 d . . . . .
H82 H 0.3283 0.9509 1.1942 0.038 Uiso 1 1 calc R U . . .
C83 C 0.3750(4) 1.3650(3) 1.2454(3) 0.0378(10) Uani 1 1 d . . . . .
H83 H 0.3756 1.3856 1.1943 0.045 Uiso 1 1 calc R U . . .
C84 C 0.4132(4) 1.4116(3) 1.3110(4) 0.0566(15) Uani 1 1 d . . . . .
H84 H 0.4390 1.4644 1.3049 0.068 Uiso 1 1 calc R U . . .

loop_
_atom_site_aniso_label
_atom_site_aniso_U_11
_atom_site_aniso_U_22
_atom_site_aniso_U_33
_atom_site_aniso_U_23
_atom_site_aniso_U_13
_atom_site_aniso_U_12
S1 0.0334(6) 0.0788(9) 0.0378(6) -0.0133(7) 0.0178(5) -0.0036(6)
S2 0.0229(5) 0.0383(6) 0.0367(5) 0.0017(5) 0.0112(4) 0.0012(4)
P1 0.0275(5) 0.0459(7) 0.0233(5) -0.0058(5) 0.0080(4) -0.0012(5)
P2 0.0198(4) 0.0255(5) 0.0266(5) -0.0008(4) 0.0056(4) 0.0004(4)
O1 0.0344(16) 0.0447(18) 0.0279(15) -0.0022(14) 0.0005(12) 0.0071(14)
O2 0.0353(16) 0.0470(19) 0.0309(16) -0.0085(14) 0.0074(13) -0.0063(14)
O3 0.0408(17) 0.0381(18) 0.0260(14) -0.0028(13) 0.0024(13) -0.0018(14)
O4 0.0310(15) 0.0245(14) 0.0297(14) -0.0031(12) 0.0005(12) 0.0003(12)
O5 0.0267(14) 0.0308(15) 0.0289(14) 0.0039(12) 0.0024(11) -0.0014(12)
O6 0.0325(15) 0.0241(15) 0.0311(15) -0.0044(12) 0.0056(12) 0.0010(12)
C1 0.029(2) 0.071(4) 0.054(3) 0.013(3) 0.002(2) -0.020(3)
C2 0.026(2) 0.047(3) 0.063(3) 0.019(3) 0.008(2) -0.002(2)
C3 0.033(2) 0.035(2) 0.051(3) 0.006(2) 0.015(2) -0.003(2)
C4 0.026(2) 0.034(2) 0.040(2) 0.0086(19) 0.0104(18) -0.0037(18)
C5 0.035(2) 0.032(2) 0.041(2) 0.009(2) 0.013(2) -0.0011(19)
C6 0.037(2) 0.035(2) 0.041(2) 0.008(2) 0.011(2) -0.0015(19)
C7 0.038(2) 0.038(3) 0.032(2) 0.0070(19) 0.0093(19) -0.006(2)
C8 0.035(2) 0.034(2) 0.030(2) -0.0007(18) 0.0104(18) -0.0081(19)
C9 0.032(2) 0.038(2) 0.027(2) -0.0018(18) 0.0107(17) -0.0038(19)
C10 0.029(2) 0.039(2) 0.0221(18) -0.0052(18) 0.0064(15) 0.0022(19)
C11 0.026(2) 0.041(2) 0.026(2) -0.0036(18) 0.0037(16) 0.0078(18)
C12 0.033(2) 0.037(2) 0.030(2) -0.0038(18) 0.0088(18) 0.0059(19)
C13 0.035(2) 0.041(3) 0.032(2) -0.006(2) 0.0089(18) 0.004(2)
C14 0.032(2) 0.043(3) 0.033(2) -0.003(2) 0.0105(18) 0.000(2)
C15 0.030(2) 0.037(2) 0.036(2) 0.0026(19) 0.0127(18) 0.0041(19)
C16 0.034(2) 0.043(3) 0.037(2) -0.002(2) 0.0094(18) 0.004(2)
C17 0.041(2) 0.042(3) 0.055(3) -0.006(2) 0.019(2) -0.002(2)
C18 0.044(3) 0.041(3) 0.057(3) 0.013(2) 0.026(2) 0.007(2)
C19 0.027(2) 0.049(3) 0.027(2) -0.0030(19) 0.0014(16) 0.0061(19)
C20 0.034(2) 0.057(3) 0.028(2) 0.001(2) 0.0033(18) 0.006(2)
C21 0.033(2) 0.066(3) 0.024(2) -0.002(2) 0.0049(17) 0.005(2)
C22 0.025(2) 0.059(3) 0.029(2) -0.010(2) 0.0056(17) 0.000(2)
C23 0.023(2) 0.050(3) 0.032(2) -0.008(2) 0.0068(17) -0.0036(19)
C24 0.030(2) 0.044(3) 0.033(2) -0.004(2) 0.0106(18) -0.0113(19)
C25 0.0220(19) 0.049(3) 0.0248(19) -0.0055(19) 0.0053(15) 0.0010(19)
C26 0.031(2) 0.040(2) 0.0236(19) -0.0040(19) 0.0075(16) 0.002(2)
C27 0.036(3) 0.052(3) 0.053(3) -0.005(3) 0.011(2) -0.017(2)
C28 0.034(2) 0.034(2) 0.051(3) 0.004(2) 0.012(2) -0.005(2)
C29 0.038(2) 0.032(2) 0.049(3) 0.004(2) 0.012(2) -0.002(2)
C30 0.040(3) 0.034(2) 0.043(3) -0.006(2) 0.017(2) -0.007(2)
C31 0.035(2) 0.044(3) 0.025(2) -0.0050(19) 0.0035(18) 0.000(2)
C32 0.036(2) 0.037(2) 0.030(2) -0.0080(18) 0.0066(18) -0.0006(19)
C33 0.030(2) 0.061(3) 0.030(2) -0.009(2) 0.0049(18) 0.005(2)
C34 0.027(2) 0.060(3) 0.029(2) -0.002(2) 0.0039(17) 0.007(2)
C35 0.024(2) 0.049(3) 0.026(2) 0.0008(19) 0.0021(16) 0.0042(19)
C36 0.031(2) 0.034(2) 0.032(2) 0.0054(18) 0.0088(18) -0.0017(18)
C37 0.029(2) 0.038(2) 0.038(2) 0.000(2) 0.0133(18) 0.0025(19)
C38 0.027(2) 0.034(2) 0.059(3) 0.005(2) 0.007(2) -0.0016(18)
C39 0.040(3) 0.063(4) 0.053(3) 0.025(3) 0.003(2) -0.016(3)
C40 0.035(3) 0.086(4) 0.030(2) 0.013(3) 0.007(2) -0.006(3)
C41 0.039(3) 0.049(3) 0.038(2) 0.001(2) 0.008(2) -0.004(2)
C42 0.042(3) 0.064(3) 0.043(3) 0.015(3) 0.010(2) 0.003(3)
C43 0.035(2) 0.027(2) 0.057(3) -0.005(2) 0.023(2) -0.0048(19)
C44 0.042(2) 0.028(2) 0.043(2) 0.006(2) 0.018(2) 0.000(2)
C45 0.035(2) 0.033(2) 0.036(2) 0.0001(18) 0.0145(18) 0.0002(18)
C46 0.028(2) 0.027(2) 0.038(2) 0.0003(18) 0.0191(18) -0.0002(17)
C47 0.029(2) 0.029(2) 0.035(2) 0.0032(18) 0.0128(17) 0.0020(17)
C48 0.026(2) 0.032(2) 0.035(2) 0.0044(18) 0.0094(17) 0.0039(17)
C49 0.0226(19) 0.025(2) 0.034(2) 0.0008(16) 0.0074(16) 0.0003(16)
C50 0.0208(18) 0.0235(19) 0.030(2) -0.0014(16) 0.0044(15) 0.0038(15)
C51 0.0178(17) 0.029(2) 0.0270(18) 0.0005(17) 0.0032(14) 0.0034(16)
C52 0.0217(18) 0.031(2) 0.0237(18) -0.0036(16) 0.0066(14) -0.0012(16)
C53 0.0234(18) 0.031(2) 0.0257(18) -0.0004(17) 0.0089(15) -0.0028(17)
C54 0.025(2) 0.040(2) 0.027(2) 0.0005(17) 0.0070(16) 0.0012(17)
C55 0.030(2) 0.040(3) 0.028(2) 0.0012(18) 0.0041(17) -0.0060(19)
C56 0.033(2) 0.044(3) 0.034(2) 0.003(2) 0.0015(18) -0.007(2)
C57 0.033(2) 0.039(3) 0.046(3) 0.007(2) 0.000(2) -0.005(2)
C58 0.034(3) 0.058(3) 0.043(3) 0.010(2) 0.006(2) -0.001(2)
C59 0.043(3) 0.086(4) 0.049(3) 0.019(3) 0.002(2) 0.009(3)
C60 0.084(5) 0.085(5) 0.069(4) 0.017(4) 0.007(4) 0.045(4)
C61 0.036(3) 0.093(5) 0.059(4) -0.037(4) -0.004(3) 0.011(3)
C62 0.054(3) 0.114(6) 0.032(3) 0.000(3) 0.010(2) 0.026(4)
C63 0.043(3) 0.066(4) 0.038(3) 0.007(2) 0.014(2) 0.010(2)
C64 0.025(2) 0.041(3) 0.035(2) -0.0071(19) 0.0070(17) 0.0051(18)
C65 0.031(2) 0.030(2) 0.040(2) -0.0006(19) 0.0117(19) 0.0003(18)
C66 0.033(2) 0.025(2) 0.042(2) -0.0004(18) 0.0128(19) -0.0003(17)
C67 0.030(2) 0.023(2) 0.037(2) -0.0002(18) 0.0115(18) -0.0057(17)
C68 0.0208(19) 0.025(2) 0.032(2) 0.0027(16) 0.0052(16) -0.0024(16)
C69 0.0200(18) 0.026(2) 0.031(2) -0.0006(16) 0.0039(15) -0.0004(15)
C70 0.023(2) 0.028(2) 0.027(2) 0.0015(16) 0.0054(16) -0.0053(16)
C71 0.0212(18) 0.0219(19) 0.033(2) 0.0017(16) 0.0074(16) -0.0028(15)
C72 0.026(2) 0.027(2) 0.038(2) 0.0070(18) 0.0111(17) -0.0003(17)
C73 0.030(2) 0.020(2) 0.046(2) 0.0019(18) 0.0150(19) -0.0010(17)
C74 0.121(6) 0.071(5) 0.076(5) -0.003(4) -0.002(4) 0.047(5)
C75 0.084(4) 0.047(3) 0.059(4) -0.002(3) -0.006(3) 0.018(3)
C76 0.030(2) 0.040(3) 0.028(2) -0.0071(18) 0.0047(17) -0.0052(19)
C77 0.033(2) 0.031(2) 0.034(2) -0.0099(18) 0.0099(18) -0.0031(18)
C78 0.027(2) 0.033(2) 0.027(2) -0.0032(17) 0.0096(16) 0.0044(17)
C79 0.030(2) 0.035(2) 0.041(2) -0.004(2) 0.0124(18) -0.001(2)
C80 0.029(2) 0.032(2) 0.039(2) 0.0048(19) 0.0147(18) 0.0014(18)
C81 0.031(2) 0.031(2) 0.032(2) 0.0069(18) 0.0051(17) 0.0025(18)
C82 0.029(2) 0.037(2) 0.028(2) -0.0003(18) 0.0036(16) 0.0001(19)
C83 0.031(2) 0.035(2) 0.046(3) -0.006(2) 0.0054(19) 0.0023(19)
C84 0.031(3) 0.056(3) 0.077(4) -0.028(3) -0.003(3) 0.004(2)

loop_
_atom_type_symbol
_atom_type_description
_atom_type_scat_dispersion_real
_atom_type_scat_dispersion_imag
_atom_type_scat_source
C C 0.0033 0.0016 'International Tables Vol C Tables 4.2.6.8 and 6.1.1.4'
H H 0.0000 0.0000 'International Tables Vol C Tables 4.2.6.8 and 6.1.1.4'
O O 0.0106 0.0060 'International Tables Vol C Tables 4.2.6.8 and 6.1.1.4'
P P 0.1023 0.0942 'International Tables Vol C Tables 4.2.6.8 and 6.1.1.4'
S S 0.1246 0.1234 'International Tables Vol C Tables 4.2.6.8 and 6.1.1.4'

loop_
_geom_angle_atom_site_label_1
_geom_angle_atom_site_label_2
_geom_angle_atom_site_label_3
_geom_angle
_geom_angle_site_symmetry_1
_geom_angle_site_symmetry_3
C9 P1 C10 97.95(19) . .
C9 P1 C25 97.6(2) . .
C10 P1 C25 97.5(2) . .
C9 P1 S1 120.52(16) . .
C10 P1 S1 120.07(14) . .
C25 P1 S1 118.21(14) . .
C71 P2 C52 97.50(18) . .
C71 P2 C51 97.24(18) . .
C52 P2 C51 97.62(18) . .
C71 P2 S2 119.11(14) . .
C52 P2 S2 119.26(13) . .
C51 P2 S2 120.99(13) . .
C11 O1 C19 118.5(3) . .
C23 O2 C24 117.7(3) . .
C26 O3 C8 118.7(3) . .
C68 O4 C69 118.8(3) . .
C53 O5 C70 118.1(3) . .
C50 O6 C78 118.3(3) . .
C27 C1 C2 120.0(5) . .
C27 C1 H1 120.0 . .
C2 C1 H1 120.0 . .
C1 C2 C3 120.5(5) . .
C1 C2 H2 119.7 . .
C3 C2 H2 119.7 . .
C2 C3 C4 119.3(5) . .
C2 C3 H3 120.4 . .
C4 C3 H3 120.4 . .
C28 C4 C3 119.5(4) . .
C28 C4 C5 119.3(4) . .
C3 C4 C5 120.8(4) . .
C6 C5 C4 173.0(5) . .
C5 C6 C7 178.5(5) . .
C8 C7 C29 116.8(4) . .
C8 C7 C6 121.3(4) . .
C29 C7 C6 121.8(4) . .
C9 C8 O3 121.5(4) . .
C9 C8 C7 120.0(4) . .
O3 C8 C7 118.5(4) . .
C8 C9 C24 121.0(4) . .
C8 C9 P1 119.8(3) . .
C24 C9 P1 118.5(3) . .
C11 C10 C26 120.9(4) . .
C11 C10 P1 119.2(3) . .
C26 C10 P1 119.8(3) . .
C10 C11 O1 121.0(4) . .
C10 C11 C12 120.0(4) . .
O1 C11 C12 119.0(4) . .
C11 C12 C32 116.7(4) . .
C11 C12 C13 121.8(4) . .
C32 C12 C13 121.4(4) . .
C14 C13 C12 176.8(5) . .
C13 C14 C15 177.4(5) . .
C16 C15 C41 118.6(4) . .
C16 C15 C14 121.0(4) . .
C41 C15 C14 120.4(4) . .
C17 C16 C15 120.4(4) . .
C17 C16 H16 119.8 . .
C15 C16 H16 119.8 . .
C18 C17 C16 120.3(5) . .
C18 C17 H17 119.8 . .
C16 C17 H17 119.8 . .
C42 C18 C17 120.5(5) . .
C42 C18 H18 119.8 . .
C17 C18 H18 119.8 . .
C25 C19 O1 122.1(4) . .
C25 C19 C20 118.9(4) . .
O1 C19 C20 119.0(4) . .
C21 C20 C19 117.4(5) . .
C21 C20 H20 121.3 . .
C19 C20 H20 121.3 . .
C20 C21 C22 124.3(4) . .
C20 C21 H21 117.9 . .
C22 C21 H21 117.9 . .
C21 C22 C23 116.3(4) . .
C21 C22 C33 123.5(4) . .
C23 C22 C33 120.1(5) . .
C25 C23 O2 121.4(4) . .
C25 C23 C22 119.5(4) . .
O2 C23 C22 119.1(4) . .
C30 C24 C9 119.9(4) . .
C30 C24 O2 119.4(4) . .
C9 C24 O2 120.7(4) . .
C23 C25 C19 122.7(4) . .
C23 C25 P1 118.4(4) . .
C19 C25 P1 118.6(3) . .
C31 C26 C10 119.8(4) . .
C31 C26 O3 119.3(4) . .
C10 C26 O3 120.9(4) . .
C28 C27 C1 120.8(5) . .
C28 C27 H27 119.6 . .
C1 C27 H27 119.6 . .
C27 C28 C4 119.9(5) . .
C27 C28 H28 120.1 . .
C4 C28 H28 120.1 . .
C30 C29 C7 123.2(4) . .
C30 C29 H29 118.4 . .
C7 C29 H29 118.4 . .
C24 C30 C29 118.0(4) . .
C24 C30 H30 121.0 . .
C29 C30 H30 121.0 . .
C26 C31 C32 118.3(4) . .
C26 C31 H31 120.8 . .
C32 C31 H31 120.8 . .
C31 C32 C12 122.9(4) . .
C31 C32 H32 118.6 . .
C12 C32 H32 118.6 . .
C34 C33 C22 175.4(5) . .
C33 C34 C35 175.0(5) . .
C36 C35 C40 118.8(4) . .
C36 C35 C34 121.6(4) . .
C40 C35 C34 119.6(4) . .
C37 C36 C35 119.8(4) . .
C37 C36 H36 120.1 . .
C35 C36 H36 120.1 . .
C38 C37 C36 120.8(4) . .
C38 C37 H37 119.6 . .
C36 C37 H37 119.6 . .
C37 C38 C39 119.6(5) . .
C37 C38 H38 120.2 . .
C39 C38 H38 120.2 . .
C40 C39 C38 120.7(5) . .
C40 C39 H39 119.7 . .
C38 C39 H39 119.7 . .
C39 C40 C35 120.4(5) . .
C39 C40 H40 119.8 . .
C35 C40 H40 119.8 . .
C42 C41 C15 119.8(5) . .
C42 C41 H41 120.1 . .
C15 C41 H41 120.1 . .
C18 C42 C41 120.5(5) . .
C18 C42 H42 119.7 . .
C41 C42 H42 119.7 . .
C79 C43 C44 120.6(4) . .
C79 C43 H43 119.7 . .
C44 C43 H43 119.7 . .
C43 C44 C45 120.0(4) . .
C43 C44 H44 120.0 . .
C45 C44 H44 120.0 . .
C44 C45 C46 119.6(4) . .
C44 C45 H45 120.2 . .
C46 C45 H45 120.2 . .
C45 C46 C80 119.4(4) . .
C45 C46 C47 122.1(4) . .
C80 C46 C47 118.5(4) . .
C48 C47 C46 175.0(5) . .
C47 C48 C49 176.1(5) . .
C50 C49 C81 117.1(4) . .
C50 C49 C48 120.0(4) . .
C81 C49 C48 122.9(4) . .
O6 C50 C51 121.2(3) . .
O6 C50 C49 118.8(3) . .
C51 C50 C49 120.0(4) . .
C69 C51 C50 121.4(4) . .
C69 C51 P2 118.7(3) . .
C50 C51 P2 119.2(3) . .
C78 C52 C53 120.8(4) . .
C78 C52 P2 119.7(3) . .
C53 C52 P2 119.0(3) . .
C52 C53 O5 121.3(3) . .
C52 C53 C54 120.0(4) . .
O5 C53 C54 118.7(3) . .
C53 C54 C76 116.7(4) . .
C53 C54 C55 120.6(4) . .
C76 C54 C55 122.4(4) . .
C56 C55 C54 175.5(4) . .
C55 C56 C57 176.3(5) . .
C75 C57 C58 120.1(5) . .
C75 C57 C56 119.4(4) . .
C58 C57 C56 120.5(5) . .
C59 C58 C57 118.8(5) . .
C59 C58 H58 120.6 . .
C57 C58 H58 120.6 . .
C60 C59 C58 121.0(5) . .
C60 C59 H59 119.5 . .
C58 C59 H59 119.5 . .
C74 C60 C59 119.6(6) . .
C74 C60 H60 120.2 . .
C59 C60 H60 120.2 . .
C62 C61 C84 120.4(5) . .
C62 C61 H61 119.8 . .
C84 C61 H61 119.8 . .
C61 C62 C63 121.9(6) . .
C61 C62 H62 119.0 . .
C63 C62 H62 119.0 . .
C64 C63 C62 117.9(6) . .
C64 C63 H63 121.1 . .
C62 C63 H63 121.1 . .
C83 C64 C63 119.3(4) . .
C83 C64 C65 119.6(4) . .
C63 C64 C65 121.1(5) . .
C66 C65 C64 176.1(5) . .
C65 C66 C67 173.5(5) . .
C68 C67 C73 117.0(4) . .
C68 C67 C66 122.3(4) . .
C73 C67 C66 120.6(4) . .
C67 C68 O4 119.6(4) . .
C67 C68 C71 119.2(4) . .
O4 C68 C71 121.2(3) . .
C82 C69 O4 119.2(4) . .
C82 C69 C51 119.2(4) . .
O4 C69 C51 121.6(4) . .
C72 C70 C71 119.5(4) . .
C72 C70 O5 119.4(3) . .
C71 C70 O5 121.1(3) . .
C70 C71 C68 121.6(4) . .
C70 C71 P2 119.4(3) . .
C68 C71 P2 119.0(3) . .
C73 C72 C70 117.8(4) . .
C73 C72 H72 121.1 . .
C70 C72 H72 121.1 . .
C72 C73 C67 123.7(4) . .
C72 C73 H73 118.2 . .
C67 C73 H73 118.2 . .
C60 C74 C75 121.6(6) . .
C60 C74 H74 119.2 . .
C75 C74 H74 119.2 . .
C74 C75 C57 119.0(6) . .
C74 C75 H75 120.5 . .
C57 C75 H75 120.5 . .
C77 C76 C54 123.9(4) . .
C77 C76 H76 118.1 . .
C54 C76 H76 118.1 . .
C76 C77 C78 117.7(4) . .
C76 C77 H77 121.1 . .
C78 C77 H77 121.1 . .
C52 C78 O6 120.7(3) . .
C52 C78 C77 119.6(4) . .
O6 C78 C77 119.6(4) . .
C80 C79 C43 120.1(4) . .
C80 C79 H79 120.0 . .
C43 C79 H79 120.0 . .
C79 C80 C46 120.3(4) . .
C79 C80 H80 119.8 . .
C46 C80 H80 119.8 . .
C82 C81 C49 122.9(4) . .
C82 C81 H81 118.6 . .
C49 C81 H81 118.6 . .
C69 C82 C81 118.5(4) . .
C69 C82 H82 120.7 . .
C81 C82 H82 120.7 . .
C84 C83 C64 120.6(5) . .
C84 C83 H83 119.7 . .
C64 C83 H83 119.7 . .
C61 C84 C83 119.9(6) . .
C61 C84 H84 120.1 . .
C83 C84 H84 120.1 . .

loop_
_geom_bond_atom_site_label_1
_geom_bond_atom_site_label_2
_geom_bond_distance
_geom_bond_site_symmetry_2
S1 P1 1.9280(15) .
S2 P2 1.9311(14) .
P1 C9 1.757(5) .
P1 C10 1.760(4) .
P1 C25 1.762(4) .
P2 C71 1.748(4) .
P2 C52 1.757(4) .
P2 C51 1.764(4) .
O1 C11 1.394(5) .
O1 C19 1.395(5) .
O2 C23 1.389(6) .
O2 C24 1.397(5) .
O3 C26 1.393(5) .
O3 C8 1.398(5) .
O4 C68 1.388(5) .
O4 C69 1.389(4) .
O5 C53 1.393(5) .
O5 C70 1.396(5) .
O6 C50 1.389(5) .
O6 C78 1.396(5) .
C1 C27 1.374(8) .
C1 C2 1.380(8) .
C1 H1 0.9500 .
C2 C3 1.385(7) .
C2 H2 0.9500 .
C3 C4 1.399(6) .
C3 H3 0.9500 .
C4 C28 1.395(6) .
C4 C5 1.436(6) .
C5 C6 1.198(6) .
C6 C7 1.423(6) .
C7 C8 1.401(6) .
C7 C29 1.404(6) .
C8 C9 1.383(6) .
C9 C24 1.389(6) .
C10 C11 1.384(6) .
C10 C26 1.392(5) .
C11 C12 1.401(6) .
C12 C32 1.414(6) .
C12 C13 1.421(6) .
C13 C14 1.205(6) .
C14 C15 1.424(6) .
C15 C16 1.397(6) .
C15 C41 1.407(6) .
C16 C17 1.378(7) .
C16 H16 0.9500 .
C17 C18 1.372(7) .
C17 H17 0.9500 .
C18 C42 1.371(7) .
C18 H18 0.9500 .
C19 C25 1.380(7) .
C19 C20 1.397(6) .
C20 C21 1.392(7) .
C20 H20 0.9500 .
C21 C22 1.397(7) .
C21 H21 0.9500 .
C22 C23 1.408(6) .
C22 C33 1.429(7) .
C23 C25 1.377(6) .
C24 C30 1.378(7) .
C26 C31 1.383(6) .
C27 C28 1.372(7) .
C27 H27 0.9500 .
C28 H28 0.9500 .
C29 C30 1.389(6) .
C29 H29 0.9500 .
C30 H30 0.9500 .
C31 C32 1.388(6) .
C31 H31 0.9500 .
C32 H32 0.9500 .
C33 C34 1.195(6) .
C34 C35 1.431(7) .
C35 C36 1.390(6) .
C35 C40 1.401(7) .
C36 C37 1.387(6) .
C36 H36 0.9500 .
C37 C38 1.372(6) .
C37 H37 0.9500 .
C38 C39 1.378(7) .
C38 H38 0.9500 .
C39 C40 1.370(8) .
C39 H39 0.9500 .
C40 H40 0.9500 .
C41 C42 1.381(7) .
C41 H41 0.9500 .
C42 H42 0.9500 .
C43 C79 1.377(6) .
C43 C44 1.380(6) .
C43 H43 0.9500 .
C44 C45 1.391(6) .
C44 H44 0.9500 .
C45 C46 1.394(6) .
C45 H45 0.9500 .
C46 C80 1.397(6) .
C46 C47 1.442(6) .
C47 C48 1.191(6) .
C48 C49 1.433(6) .
C49 C50 1.394(5) .
C49 C81 1.407(6) .
C50 C51 1.390(6) .
C51 C69 1.389(5) .
C52 C78 1.387(6) .
C52 C53 1.390(5) .
C53 C54 1.395(5) .
C54 C76 1.404(6) .
C54 C55 1.426(6) .
C55 C56 1.197(6) .
C56 C57 1.441(6) .
C57 C75 1.387(7) .
C57 C58 1.391(7) .
C58 C59 1.390(7) .
C58 H58 0.9500 .
C59 C60 1.365(9) .
C59 H59 0.9500 .
C60 C74 1.361(9) .
C60 H60 0.9500 .
C61 C62 1.340(10) .
C61 C84 1.377(9) .
C61 H61 0.9500 .
C62 C63 1.411(8) .
C62 H62 0.9500 .
C63 C64 1.398(6) .
C63 H63 0.9500 .
C64 C83 1.397(6) .
C64 C65 1.432(6) .
C65 C66 1.194(6) .
C66 C67 1.435(6) .
C67 C68 1.385(6) .
C67 C73 1.405(6) .
C68 C71 1.392(5) .
C69 C82 1.388(5) .
C70 C72 1.383(6) .
C70 C71 1.384(5) .
C72 C73 1.379(6) .
C72 H72 0.9500 .
C73 H73 0.9500 .
C74 C75 1.377(8) .
C74 H74 0.9500 .
C75 H75 0.9500 .
C76 C77 1.375(6) .
C76 H76 0.9500 .
C77 C78 1.396(6) .
C77 H77 0.9500 .
C79 C80 1.375(6) .
C79 H79 0.9500 .
C80 H80 0.9500 .
C81 C82 1.392(6) .
C81 H81 0.9500 .
C82 H82 0.9500 .
C83 C84 1.378(7) .
C83 H83 0.9500 .
C84 H84 0.9500 .

loop_
_geom_torsion_atom_site_label_1
_geom_torsion_atom_site_label_2
_geom_torsion_atom_site_label_3
_geom_torsion_atom_site_label_4
_geom_torsion
_geom_torsion_site_symmetry_1
_geom_torsion_site_symmetry_2
_geom_torsion_site_symmetry_3
_geom_torsion_site_symmetry_4
C27 C1 C2 C3 -0.7(7) . . . .
C1 C2 C3 C4 -1.5(6) . . . .
C2 C3 C4 C28 2.2(6) . . . .
C2 C3 C4 C5 -170.6(4) . . . .
C26 O3 C8 C9 -37.4(5) . . . .
C26 O3 C8 C7 140.7(4) . . . .
C29 C7 C8 C9 0.0(6) . . . .
C6 C7 C8 C9 175.7(4) . . . .
C29 C7 C8 O3 -178.1(4) . . . .
C6 C7 C8 O3 -2.4(6) . . . .
O3 C8 C9 C24 168.8(4) . . . .
C7 C8 C9 C24 -9.2(6) . . . .
O3 C8 C9 P1 -1.6(5) . . . .
C7 C8 C9 P1 -179.6(3) . . . .
C10 P1 C9 C8 33.4(4) . . . .
C25 P1 C9 C8 132.1(4) . . . .
S1 P1 C9 C8 -98.7(3) . . . .
C10 P1 C9 C24 -137.2(4) . . . .
C25 P1 C9 C24 -38.5(4) . . . .
S1 P1 C9 C24 90.7(3) . . . .
C9 P1 C10 C11 138.3(3) . . . .
C25 P1 C10 C11 39.5(4) . . . .
S1 P1 C10 C11 -89.3(3) . . . .
C9 P1 C10 C26 -36.9(3) . . . .
C25 P1 C10 C26 -135.7(3) . . . .
S1 P1 C10 C26 95.4(3) . . . .
C26 C10 C11 O1 165.3(4) . . . .
P1 C10 C11 O1 -9.8(5) . . . .
C26 C10 C11 C12 -13.9(6) . . . .
P1 C10 C11 C12 171.0(3) . . . .
C19 O1 C11 C10 -32.8(5) . . . .
C19 O1 C11 C12 146.4(4) . . . .
C10 C11 C12 C32 6.6(6) . . . .
O1 C11 C12 C32 -172.6(4) . . . .
C10 C11 C12 C13 -173.0(4) . . . .
O1 C11 C12 C13 7.8(6) . . . .
C41 C15 C16 C17 1.3(6) . . . .
C14 C15 C16 C17 -176.9(4) . . . .
C15 C16 C17 C18 -0.7(7) . . . .
C16 C17 C18 C42 -0.5(7) . . . .
C11 O1 C19 C25 35.7(6) . . . .
C11 O1 C19 C20 -143.6(4) . . . .
C25 C19 C20 C21 -3.1(6) . . . .
O1 C19 C20 C21 176.2(4) . . . .
C19 C20 C21 C22 -3.7(7) . . . .
C20 C21 C22 C23 3.5(7) . . . .
C20 C21 C22 C33 -179.5(4) . . . .
C24 O2 C23 C25 -39.2(5) . . . .
C24 O2 C23 C22 140.7(4) . . . .
C21 C22 C23 C25 3.5(6) . . . .
C33 C22 C23 C25 -173.6(4) . . . .
C21 C22 C23 O2 -176.4(4) . . . .
C33 C22 C23 O2 6.5(6) . . . .
C8 C9 C24 C30 12.9(6) . . . .
P1 C9 C24 C30 -176.7(3) . . . .
C8 C9 C24 O2 -164.7(4) . . . .
P1 C9 C24 O2 5.7(5) . . . .
C23 O2 C24 C30 -139.1(4) . . . .
C23 O2 C24 C9 38.5(5) . . . .
O2 C23 C25 C19 169.2(4) . . . .
C22 C23 C25 C19 -10.6(6) . . . .
O2 C23 C25 P1 -4.6(5) . . . .
C22 C23 C25 P1 175.5(3) . . . .
O1 C19 C25 C23 -168.9(4) . . . .
C20 C19 C25 C23 10.4(6) . . . .
O1 C19 C25 P1 5.0(5) . . . .
C20 C19 C25 P1 -175.8(3) . . . .
C9 P1 C25 C23 38.1(4) . . . .
C10 P1 C25 C23 137.2(3) . . . .
S1 P1 C25 C23 -92.7(3) . . . .
C9 P1 C25 C19 -136.0(3) . . . .
C10 P1 C25 C19 -36.9(4) . . . .
S1 P1 C25 C19 93.2(3) . . . .
C11 C10 C26 C31 11.4(6) . . . .
P1 C10 C26 C31 -173.4(3) . . . .
C11 C10 C26 O3 -166.6(4) . . . .
P1 C10 C26 O3 8.6(5) . . . .
C8 O3 C26 C31 -144.7(4) . . . .
C8 O3 C26 C10 33.3(5) . . . .
C2 C1 C27 C28 2.1(7) . . . .
C1 C27 C28 C4 -1.3(7) . . . .
C3 C4 C28 C27 -0.9(6) . . . .
C5 C4 C28 C27 172.0(4) . . . .
C8 C7 C29 C30 5.8(6) . . . .
C6 C7 C29 C30 -169.8(4) . . . .
C9 C24 C30 C29 -6.9(6) . . . .
O2 C24 C30 C29 170.7(4) . . . .
C7 C29 C30 C24 -2.4(7) . . . .
C10 C26 C31 C32 -1.9(6) . . . .
O3 C26 C31 C32 176.2(4) . . . .
C26 C31 C32 C12 -5.3(7) . . . .
C11 C12 C32 C31 2.9(6) . . . .
C13 C12 C32 C31 -177.5(4) . . . .
C40 C35 C36 C37 -0.7(6) . . . .
C34 C35 C36 C37 179.6(4) . . . .
C35 C36 C37 C38 0.8(6) . . . .
C36 C37 C38 C39 0.0(7) . . . .
C37 C38 C39 C40 -0.9(7) . . . .
C38 C39 C40 C35 1.0(7) . . . .
C36 C35 C40 C39 -0.2(7) . . . .
C34 C35 C40 C39 179.5(4) . . . .
C16 C15 C41 C42 -0.7(6) . . . .
C14 C15 C41 C42 177.5(4) . . . .
C17 C18 C42 C41 1.2(7) . . . .
C15 C41 C42 C18 -0.6(7) . . . .
C79 C43 C44 C45 1.0(6) . . . .
C43 C44 C45 C46 0.2(6) . . . .
C44 C45 C46 C80 -1.0(6) . . . .
C44 C45 C46 C47 177.8(4) . . . .
C78 O6 C50 C51 -38.2(5) . . . .
C78 O6 C50 C49 140.1(4) . . . .
C81 C49 C50 O6 -174.7(3) . . . .
C48 C49 C50 O6 3.9(5) . . . .
C81 C49 C50 C51 3.6(5) . . . .
C48 C49 C50 C51 -177.8(4) . . . .
O6 C50 C51 C69 167.4(3) . . . .
C49 C50 C51 C69 -10.9(5) . . . .
O6 C50 C51 P2 -3.3(5) . . . .
C49 C50 C51 P2 178.4(3) . . . .
C71 P2 C51 C69 -37.0(3) . . . .
C52 P2 C51 C69 -135.6(3) . . . .
S2 P2 C51 C69 93.5(3) . . . .
C71 P2 C51 C50 134.0(3) . . . .
C52 P2 C51 C50 35.4(3) . . . .
S2 P2 C51 C50 -95.6(3) . . . .
C71 P2 C52 C78 -135.1(3) . . . .
C51 P2 C52 C78 -36.7(3) . . . .
S2 P2 C52 C78 95.4(3) . . . .
C71 P2 C52 C53 37.0(3) . . . .
C51 P2 C52 C53 135.4(3) . . . .
S2 P2 C52 C53 -92.5(3) . . . .
C78 C52 C53 O5 167.4(3) . . . .
P2 C52 C53 O5 -4.7(5) . . . .
C78 C52 C53 C54 -11.3(6) . . . .
P2 C52 C53 C54 176.7(3) . . . .
C70 O5 C53 C52 -36.7(5) . . . .
C70 O5 C53 C54 141.9(4) . . . .
C52 C53 C54 C76 2.2(6) . . . .
O5 C53 C54 C76 -176.5(3) . . . .
C52 C53 C54 C55 176.2(4) . . . .
O5 C53 C54 C55 -2.5(6) . . . .
C75 C57 C58 C59 0.4(8) . . . .
C56 C57 C58 C59 178.5(5) . . . .
C57 C58 C59 C60 -1.1(9) . . . .
C58 C59 C60 C74 0.6(11) . . . .
C84 C61 C62 C63 -0.4(9) . . . .
C61 C62 C63 C64 -0.7(8) . . . .
C62 C63 C64 C83 1.7(7) . . . .
C62 C63 C64 C65 -176.6(4) . . . .
C73 C67 C68 O4 -172.4(3) . . . .
C66 C67 C68 O4 9.3(6) . . . .
C73 C67 C68 C71 6.7(5) . . . .
C66 C67 C68 C71 -171.6(4) . . . .
C69 O4 C68 C67 147.1(4) . . . .
C69 O4 C68 C71 -32.0(5) . . . .
C68 O4 C69 C82 -141.1(4) . . . .
C68 O4 C69 C51 36.1(5) . . . .
C50 C51 C69 C82 10.6(5) . . . .
P2 C51 C69 C82 -178.6(3) . . . .
C50 C51 C69 O4 -166.5(3) . . . .
P2 C51 C69 O4 4.2(5) . . . .
C53 O5 C70 C72 -144.6(3) . . . .
C53 O5 C70 C71 35.0(5) . . . .
C72 C70 C71 C68 9.5(6) . . . .
O5 C70 C71 C68 -170.1(3) . . . .
C72 C70 C71 P2 -172.3(3) . . . .
O5 C70 C71 P2 8.1(5) . . . .
C67 C68 C71 C70 -12.7(6) . . . .
O4 C68 C71 C70 166.4(3) . . . .
C67 C68 C71 P2 169.2(3) . . . .
O4 C68 C71 P2 -11.7(5) . . . .
C52 P2 C71 C70 -38.8(3) . . . .
C51 P2 C71 C70 -137.5(3) . . . .
S2 P2 C71 C70 90.8(3) . . . .
C52 P2 C71 C68 139.4(3) . . . .
C51 P2 C71 C68 40.7(3) . . . .
S2 P2 C71 C68 -91.0(3) . . . .
C71 C70 C72 C73 -0.6(6) . . . .
O5 C70 C72 C73 179.0(3) . . . .
C70 C72 C73 C67 -5.2(6) . . . .
C68 C67 C73 C72 2.1(6) . . . .
C66 C67 C73 C72 -179.5(4) . . . .
C59 C60 C74 C75 0.5(13) . . . .
C60 C74 C75 C57 -1.1(12) . . . .
C58 C57 C75 C74 0.6(9) . . . .
C56 C57 C75 C74 -177.5(6) . . . .
C53 C54 C76 C77 5.4(6) . . . .
C55 C54 C76 C77 -168.4(4) . . . .
C54 C76 C77 C78 -4.0(6) . . . .
C53 C52 C78 O6 -166.0(3) . . . .
P2 C52 C78 O6 6.0(5) . . . .
C53 C52 C78 C77 12.8(6) . . . .
P2 C52 C78 C77 -175.2(3) . . . .
C50 O6 C78 C52 36.7(5) . . . .
C50 O6 C78 C77 -142.1(4) . . . .
C76 C77 C78 C52 -5.2(6) . . . .
C76 C77 C78 O6 173.6(4) . . . .
C44 C43 C79 C80 -1.3(6) . . . .
C43 C79 C80 C46 0.5(6) . . . .
C45 C46 C80 C79 0.7(6) . . . .
C47 C46 C80 C79 -178.2(4) . . . .
C50 C49 C81 C82 3.8(6) . . . .
C48 C49 C81 C82 -174.7(4) . . . .
O4 C69 C82 C81 174.1(4) . . . .
C51 C69 C82 C81 -3.1(6) . . . .
C49 C81 C82 C69 -4.1(6) . . . .
C63 C64 C83 C84 -1.9(6) . . . .
C65 C64 C83 C84 176.5(4) . . . .
C62 C61 C84 C83 0.3(8) . . . .
C64 C83 C84 C61 0.8(7) . . . .
